data_7101000
loop_
_publ_author_name
'Clarke, Paul A.'
'Martin, William H. C.'
'Hargreaves, Jason M.'
'Wilson, Claire'
'Blake, Alexander J.'

_publ_section_title
;
 The one-pot, multi-component construction of highly substituted
 tetrahydropyran-4-ones using the Maitland--Japp reaction
;
_journal_issue 19
_journal_name_full 'Organic &amp; Biomolecular Chemistry'
_journal_page_first 3551
_journal_paper_doi 10.1039/b508252h
_journal_volume 3
_journal_year 2005
_chemical_formula_moiety 'C19 H18 O4'
_chemical_formula_sum 'C19 H18 O4'
_chemical_formula_weight 310.33
_space_group_IT_number 14
_symmetry_cell_setting monoclinic
_symmetry_space_group_name_Hall '-P 2ybc'
_symmetry_space_group_name_H-M 'P 1 21/c 1'
_cell_angle_alpha 90.00
_cell_angle_beta 91.558(2)
_cell_angle_gamma 90.00
_cell_formula_units_Z 4
_cell_length_a 13.0132(10)
_cell_length_b 8.6004(7)
_cell_length_c 14.1620(11)
_cell_measurement_temperature 150(2)
_cell_volume 1584.4(4)
_diffrn_ambient_temperature 150(2)
_exptl_crystal_density_diffrn 1.301
_cod_depositor_comments
;
The following automatic conversions were performed:
'_symmetry_cell_setting' value 'Monoclinic' changed to 'monoclinic'
according to '/home/saulius/struct/CIF-dictionaries/cif_core.dic'
dictionary named 'cif_core.dic' version 2.4.1 from 2010-06-29.

Automatic conversion script
Id: cif_fix_enum 1527 2010-12-29 10:47:43Z saulius 
;
_cod_original_sg_symbol_H-M 'P 21/c'
_cod_database_code 7101000

loop_
_symmetry_equiv_pos_as_xyz
'x, y, z'
'-x, y+1/2, -z+1/2'
'-x, -y, -z'
'x, -y-1/2, z-1/2'

loop_
_atom_site_label
_atom_site_type_symbol
_atom_site_fract_x
_atom_site_fract_y
_atom_site_fract_z
_atom_site_U_iso_or_equiv
_atom_site_adp_type
_atom_site_occupancy
_atom_site_symmetry_multiplicity
_atom_site_calc_flag
_atom_site_refinement_flags
_atom_site_disorder_assembly
_atom_site_disorder_group
O1 O 0.88132(6) 0.01580(9) 0.74668(5) 0.0259(2) Uani 1 1 d . . .
C2 C 0.97794(9) 0.01206(13) 0.79696(8) 0.0249(3) Uani 1 1 d . . .
H2A H 0.9853 -0.0908 0.8294 0.030 Uiso 1 1 calc R . .
C3 C 0.98179(9) 0.14105(14) 0.87200(8) 0.0278(3) Uani 1 1 d . . .
H3A H 1.0457 0.1305 0.9109 0.033 Uiso 1 1 calc R . .
H3B H 0.9832 0.2436 0.8403 0.033 Uiso 1 1 calc R . .
C4 C 0.89110(9) 0.13361(13) 0.93458(8) 0.0270(3) Uani 1 1 d . . .
O4 O 0.89674(7) 0.15137(11) 1.01950(6) 0.0369(2) Uani 1 1 d . . .
C5 C 0.78875(9) 0.10533(14) 0.88281(8) 0.0268(3) Uani 1 1 d . . .
H5A H 0.7700 0.2043 0.8496 0.032 Uiso 1 1 calc R . .
C6 C 0.79813(9) -0.02154(13) 0.80560(8) 0.0243(3) Uani 1 1 d . . .
H6A H 0.8112 -0.1246 0.8363 0.029 Uiso 1 1 calc R . .
C51 C 0.70388(9) 0.07113(15) 0.95001(9) 0.0316(3) Uani 1 1 d . . .
O51 O 0.63221(7) 0.15520(12) 0.96381(7) 0.0488(3) Uani 1 1 d . . .
O52 O 0.71779(7) -0.06703(11) 0.99113(6) 0.0374(2) Uani 1 1 d . . .
C52 C 0.63897(11) -0.1159(2) 1.05502(10) 0.0523(4) Uani 1 1 d . . .
H52A H 0.6569 -0.2180 1.0814 0.078 Uiso 1 1 calc R . .
H52B H 0.5728 -0.1227 1.0205 0.078 Uiso 1 1 calc R . .
H52C H 0.6339 -0.0400 1.1063 0.078 Uiso 1 1 calc R . .
C1P C 1.06302(9) 0.02871(13) 0.72737(8) 0.0247(3) Uani 1 1 d . . .
C2P C 1.16341(10) -0.00391(14) 0.75719(9) 0.0304(3) Uani 1 1 d . . .
H2PA H 1.1774 -0.0342 0.8208 0.036 Uiso 1 1 calc R . .
C3P C 1.24297(10) 0.00753(15) 0.69469(9) 0.0336(3) Uani 1 1 d . . .
H3PA H 1.3115 -0.0136 0.7158 0.040 Uiso 1 1 calc R . .
C4P C 1.22336(10) 0.04957(14) 0.60160(9) 0.0333(3) Uani 1 1 d . . .
H4PA H 1.2780 0.0554 0.5586 0.040 Uiso 1 1 calc R . .
C5P C 1.12371(10) 0.08309(15) 0.57160(9) 0.0323(3) Uani 1 1 d . . .
H5PA H 1.1100 0.1125 0.5078 0.039 Uiso 1 1 calc R . .
C6P C 1.04375(9) 0.07388(14) 0.63424(8) 0.0288(3) Uani 1 1 d . . .
H6PA H 0.9757 0.0985 0.6135 0.035 Uiso 1 1 calc R . .
C7P C 0.70072(9) -0.03014(13) 0.74567(8) 0.0251(3) Uani 1 1 d . . .
C8P C 0.62269(9) -0.13216(14) 0.76984(8) 0.0291(3) Uani 1 1 d . . .
H8PA H 0.6321 -0.1989 0.8228 0.035 Uiso 1 1 calc R . .
C9P C 0.53152(9) -0.13719(16) 0.71734(9) 0.0333(3) Uani 1 1 d . . .
H9PA H 0.4788 -0.2073 0.7344 0.040 Uiso 1 1 calc R . .
C10P C 0.51699(9) -0.04042(16) 0.64011(9) 0.0339(3) Uani 1 1 d . . .
H10A H 0.4546 -0.0447 0.6037 0.041 Uiso 1 1 calc R . .
C11P C 0.59374(10) 0.06267(15) 0.61611(9) 0.0334(3) Uani 1 1 d . . .
H11A H 0.5835 0.1302 0.5636 0.040 Uiso 1 1 calc R . .
C12P C 0.68529(9) 0.06787(14) 0.66818(8) 0.0297(3) Uani 1 1 d . . .
H12A H 0.7377 0.1385 0.6510 0.036 Uiso 1 1 calc R . .

loop_
_atom_site_aniso_label
_atom_site_aniso_U_11
_atom_site_aniso_U_22
_atom_site_aniso_U_33
_atom_site_aniso_U_23
_atom_site_aniso_U_13
_atom_site_aniso_U_12
O1 0.0236(4) 0.0324(5) 0.0215(4) -0.0001(3) -0.0029(3) -0.0016(3)
C2 0.0267(6) 0.0239(6) 0.0237(6) 0.0014(4) -0.0060(5) -0.0006(5)
C3 0.0318(6) 0.0245(6) 0.0267(6) -0.0002(5) -0.0059(5) -0.0034(5)
C4 0.0372(7) 0.0188(6) 0.0249(6) -0.0004(4) -0.0041(5) 0.0003(5)
O4 0.0451(5) 0.0415(6) 0.0237(5) -0.0032(4) -0.0051(4) -0.0037(4)
C5 0.0326(6) 0.0243(6) 0.0234(6) -0.0003(4) -0.0019(5) 0.0032(5)
C6 0.0275(6) 0.0240(6) 0.0215(6) 0.0009(4) -0.0009(5) 0.0004(5)
C51 0.0331(7) 0.0358(7) 0.0257(6) -0.0071(5) -0.0028(5) 0.0013(6)
O51 0.0418(6) 0.0524(7) 0.0526(6) -0.0097(5) 0.0090(5) 0.0116(5)
O52 0.0388(5) 0.0428(6) 0.0309(5) 0.0061(4) 0.0047(4) -0.0022(4)
C52 0.0489(9) 0.0707(11) 0.0379(8) 0.0065(7) 0.0107(7) -0.0160(8)
C1P 0.0272(6) 0.0197(5) 0.0269(6) -0.0022(4) -0.0031(5) -0.0023(4)
C2P 0.0315(7) 0.0318(7) 0.0276(6) 0.0006(5) -0.0037(5) 0.0010(5)
C3P 0.0275(7) 0.0369(7) 0.0361(7) -0.0023(5) -0.0028(5) 0.0020(5)
C4P 0.0355(7) 0.0317(7) 0.0328(7) -0.0024(5) 0.0057(6) -0.0026(5)
C5P 0.0409(7) 0.0295(7) 0.0262(6) 0.0018(5) -0.0016(5) -0.0025(5)
C6P 0.0306(6) 0.0259(6) 0.0294(6) 0.0003(5) -0.0055(5) -0.0010(5)
C7P 0.0264(6) 0.0273(6) 0.0217(6) -0.0034(4) -0.0007(5) 0.0030(5)
C8P 0.0291(6) 0.0324(7) 0.0257(6) 0.0015(5) 0.0008(5) 0.0010(5)
C9P 0.0258(6) 0.0420(8) 0.0323(7) -0.0028(5) 0.0023(5) -0.0031(5)
C10P 0.0245(6) 0.0495(8) 0.0272(6) -0.0065(6) -0.0041(5) 0.0050(6)
C11P 0.0370(7) 0.0411(8) 0.0220(6) 0.0015(5) -0.0023(5) 0.0053(6)
C12P 0.0307(6) 0.0332(7) 0.0250(6) 0.0012(5) -0.0012(5) -0.0015(5)

loop_
_geom_bond_atom_site_label_1
_geom_bond_atom_site_label_2
_geom_bond_distance
_geom_bond_site_symmetry_2
_geom_bond_publ_flag
O1 C2 1.4283(13) . ?
O1 C6 1.4214(13) . ?
C2 C1P 1.5090(16) . ?
C2 C3 1.5360(16) . ?
C2 H2A 1.0000 . ?
C3 C4 1.4965(16) . ?
C3 H3A 0.9900 . ?
C3 H3B 0.9900 . ?
C4 O4 1.2126(14) . ?
C4 C5 1.5223(16) . ?
C5 C51 1.5064(17) . ?
C5 C6 1.5519(16) . ?
C5 H5A 1.0000 . ?
C6 C7P 1.5080(16) . ?
C6 H6A 1.0000 . ?
C51 O51 1.2003(14) . ?
C51 O52 1.3334(16) . ?
O52 C52 1.4485(15) . ?
C52 H52A 0.9800 . ?
C52 H52B 0.9800 . ?
C52 H52C 0.9800 . ?
C1P C2P 1.3905(17) . ?
C1P C6P 1.3913(16) . ?
C2P C3P 1.3838(17) . ?
C2P H2PA 0.9500 . ?
C3P C4P 1.3841(18) . ?
C3P H3PA 0.9500 . ?
C4P C5P 1.3840(18) . ?
C4P H4PA 0.9500 . ?
C5P C6P 1.3878(17) . ?
C5P H5PA 0.9500 . ?
C6P H6PA 0.9500 . ?
C7P C8P 1.3918(16) . ?
C7P C12P 1.3940(16) . ?
C8P C9P 1.3835(17) . ?
C8P H8PA 0.9500 . ?
C9P C10P 1.3833(18) . ?
C9P H9PA 0.9500 . ?
C10P C11P 1.3849(18) . ?
C10P H10A 0.9500 . ?
C11P C12P 1.3846(17) . ?
C11P H11A 0.9500 . ?
C12P H12A 0.9500 . ?
